data_1506298
loop_
_publ_author_name
'Singh, C. B.'
'Murru, Siva'
'Kavala, Veerababurao'
'Patel, Bhisma K.'

_publ_section_title
;
 It is &quot;thiazolidene-2-imine&quot; and not imidazole-2-thione as the
 reaction product of 1-benzoyl-3-phenylthiourea with Br(2)/enolizable
 ketone.
;
_journal_issue 23
_journal_name_full 'Organic letters'
_journal_page_first 5397
_journal_page_last 5399
_journal_paper_doi 10.1021/ol062371b
_journal_volume 8
_journal_year 2006
_chemical_formula_sum 'C22 H16 N2 O S'
_chemical_formula_weight 356.43
_chemical_name_systematic
;

 ?

;
_space_group_IT_number 14
_symmetry_cell_setting monoclinic
_symmetry_space_group_name_Hall '-P 2yn'
_symmetry_space_group_name_H-M 'P 1 21/n 1'
_atom_sites_solution_hydrogens geom
_atom_sites_solution_primary direct
_atom_sites_solution_secondary difmap
_audit_creation_method SHELXL-97
_cell_angle_alpha 90.00
_cell_angle_beta 101.491(9)
_cell_angle_gamma 90.00
_cell_formula_units_Z 4
_cell_length_a 10.4679(13)
_cell_length_b 15.2299(18)
_cell_length_c 11.7243(14)
_cell_measurement_reflns_used 1790
_cell_measurement_temperature 296(2)
_cell_measurement_theta_max 19.75
_cell_measurement_theta_min 2.39
_cell_volume 1831.7(4)
_computing_cell_refinement 'Bruker SMART'
_computing_data_collection 'Bruker SMART'
_computing_data_reduction 'Bruker SAINT'
_computing_molecular_graphics 'Bruker SHELXTL'
_computing_publication_material 'Bruker SHELXTL'
_computing_structure_refinement 'SHELXL-97 (Sheldrick, 1997)'
_computing_structure_solution 'SHELXS-97 (Sheldrick, 1990)'
_diffrn_ambient_temperature 296(2)
_diffrn_measured_fraction_theta_full 0.992
_diffrn_measured_fraction_theta_max 0.992
_diffrn_measurement_device_type 'CCD area detector'
_diffrn_measurement_method 'phi and omega scans'
_diffrn_radiation_monochromator graphite
_diffrn_radiation_source 'fine-focus sealed tube'
_diffrn_radiation_type MoK\a
_diffrn_radiation_wavelength 0.71073
_diffrn_reflns_av_R_equivalents 0.1233
_diffrn_reflns_av_sigmaI/netI 0.1265
_diffrn_reflns_limit_h_max 14
_diffrn_reflns_limit_h_min -13
_diffrn_reflns_limit_k_max 20
_diffrn_reflns_limit_k_min -19
_diffrn_reflns_limit_l_max 15
_diffrn_reflns_limit_l_min -15
_diffrn_reflns_number 17704
_diffrn_reflns_theta_full 28.43
_diffrn_reflns_theta_max 28.43
_diffrn_reflns_theta_min 2.22
_exptl_absorpt_coefficient_mu 0.189
_exptl_absorpt_correction_type none
_exptl_crystal_colour colorless
_exptl_crystal_density_diffrn 1.293
_exptl_crystal_density_meas 0
_exptl_crystal_density_method 'not measured'
_exptl_crystal_description needles
_exptl_crystal_F_000 744
_exptl_crystal_size_max 0.28
_exptl_crystal_size_mid 0.20
_exptl_crystal_size_min 0.15
_refine_diff_density_max 0.419
_refine_diff_density_min -0.366
_refine_diff_density_rms 0.063
_refine_ls_extinction_coef 0.0091(15)
_refine_ls_extinction_expression Fc^*^=kFc[1+0.001xFc^2^\l^3^/sin(2\q)]^-1/4^
_refine_ls_extinction_method SHELXL
_refine_ls_goodness_of_fit_ref 1.176
_refine_ls_hydrogen_treatment mixed
_refine_ls_matrix_type full
_refine_ls_number_parameters 236
_refine_ls_number_reflns 4573
_refine_ls_number_restraints 0
_refine_ls_restrained_S_all 1.176
_refine_ls_R_factor_all 0.1827
_refine_ls_R_factor_gt 0.0739
_refine_ls_shift/su_max 0.001
_refine_ls_shift/su_mean 0.000
_refine_ls_structure_factor_coef Fsqd
_refine_ls_weighting_details 'calc w=1/[\s^2^(Fo^2^)+(0.0000P)^2^+0.0000P] where P=(Fo^2^+2Fc^2^)/3'
_refine_ls_weighting_scheme calc
_refine_ls_wR_factor_gt 0.1326
_refine_ls_wR_factor_ref 0.1597
_reflns_number_gt 1935
_reflns_number_total 4573
_reflns_threshold_expression >2sigma(I)
_cod_data_source_file ol062371bsi20060927_040953.cif
_cod_data_source_block ks-acph_0m
_cod_depositor_comments
;
The following automatic conversions were performed:

'_symmetry_cell_setting' value 'Monoclinic' changed to 'monoclinic'
according to /home/saulius/struct/CIF-dictionaries/cif_core.dic
dictionary named 'cif_core.dic' version 2.4.1 from 2010-06-29.

Automatic conversion script
Id: cif_fix_values 1715 2011-07-08 13:25:40Z adriana 
;
_cod_original_sg_symbol_H-M P2(1)/n
_cod_database_code 1506298

loop_
_symmetry_equiv_pos_as_xyz
'x, y, z'
'-x+1/2, y+1/2, -z+1/2'
'-x, -y, -z'
'x-1/2, -y-1/2, z-1/2'

loop_
_atom_site_label
_atom_site_type_symbol
_atom_site_fract_x
_atom_site_fract_y
_atom_site_fract_z
_atom_site_U_iso_or_equiv
_atom_site_adp_type
_atom_site_occupancy
_atom_site_symmetry_multiplicity
_atom_site_calc_flag
_atom_site_refinement_flags
S1 S 0.67959(8) 0.03216(5) 0.98199(7) 0.0644(3) Uani 1 1 d .
C16 C 0.4164(3) 0.08992(17) 0.7016(3) 0.0447(7) Uani 1 1 d .
C10 C 0.4975(3) 0.2491(2) 0.8342(3) 0.0506(8) Uani 1 1 d .
C8 C 0.5776(2) 0.0111(2) 0.8489(3) 0.0479(8) Uani 1 1 d .
C1 C 0.5852(3) -0.21984(19) 0.7770(3) 0.0509(8) Uani 1 1 d .
C7 C 0.5523(3) 0.1620(2) 0.8757(3) 0.0545(8) Uani 1 1 d .
C2 C 0.6577(3) -0.2950(2) 0.8139(3) 0.0601(9) Uani 1 1 d .
H2 H 0.7238 -0.2931 0.8799 0.072 Uiso 1 1 calc R
C9 C 0.6353(3) 0.1424(2) 0.9733(3) 0.0673(10) Uani 1 1 d .
H9 H 0.6665 0.1833 1.0311 0.081 Uiso 1 1 calc R
C6 C 0.4861(3) -0.2251(2) 0.6798(3) 0.0652(10) Uani 1 1 d .
H6 H 0.4364 -0.1756 0.6546 0.078 Uiso 1 1 calc R
C13 C 0.3994(4) 0.4110(2) 0.7570(4) 0.0747(11) Uani 1 1 d .
H13 H 0.3668 0.4659 0.7313 0.090 Uiso 1 1 calc R
C17 C 0.2908(3) 0.10690(19) 0.7142(3) 0.0569(8) Uani 1 1 d .
H17 H 0.2716 0.1147 0.7877 0.068 Uiso 1 1 calc R
C4 C 0.5339(4) -0.3765(2) 0.6560(3) 0.0769(11) Uani 1 1 d .
H4 H 0.5176 -0.4289 0.6150 0.092 Uiso 1 1 calc R
C21 C 0.4458(3) 0.07994(19) 0.5948(3) 0.0604(9) Uani 1 1 d .
H21 H 0.5316 0.0696 0.5881 0.072 Uiso 1 1 calc R
C3 C 0.6313(4) -0.3723(2) 0.7525(3) 0.0737(10) Uani 1 1 d .
H3 H 0.6804 -0.4221 0.7771 0.088 Uiso 1 1 calc R
C20 C 0.3480(4) 0.0850(2) 0.4950(3) 0.0718(10) Uani 1 1 d .
H20 H 0.3671 0.0777 0.4215 0.086 Uiso 1 1 calc R
C18 C 0.1936(3) 0.1121(2) 0.6151(3) 0.0654(10) Uani 1 1 d .
H18 H 0.1081 0.1231 0.6220 0.078 Uiso 1 1 calc R
C14 C 0.4781(4) 0.3680(2) 0.6984(3) 0.0828(11) Uani 1 1 d .
H14 H 0.4994 0.3928 0.6322 0.099 Uiso 1 1 calc R
C19 C 0.2225(4) 0.1013(2) 0.5082(4) 0.0725(11) Uani 1 1 d .
H19 H 0.1561 0.1049 0.4426 0.087 Uiso 1 1 calc R
C5 C 0.4600(3) -0.3036(3) 0.6193(3) 0.0760(11) Uani 1 1 d .
H5 H 0.3927 -0.3067 0.5543 0.091 Uiso 1 1 calc R
C15 C 0.5274(3) 0.2862(2) 0.7372(3) 0.0705(10) Uani 1 1 d .
H15 H 0.5816 0.2564 0.6964 0.085 Uiso 1 1 calc R
C11 C 0.4173(3) 0.2926(2) 0.8932(3) 0.0670(10) Uani 1 1 d .
H11 H 0.3961 0.2677 0.9594 0.080 Uiso 1 1 calc R
C12 C 0.3669(3) 0.3746(2) 0.8542(4) 0.0770(11) Uani 1 1 d .
H12 H 0.3117 0.4044 0.8940 0.092 Uiso 1 1 calc R
N1 N 0.5175(2) 0.08743(15) 0.8051(2) 0.0486(6) Uani 1 1 d .
N2 N 0.5526(2) -0.06349(15) 0.7915(2) 0.0515(7) Uani 1 1 d .
C22 C 0.6176(3) -0.13578(19) 0.8429(3) 0.0538(8) Uani 1 1 d .
O1 O 0.6980(2) -0.13475(13) 0.9352(2) 0.0717(7) Uani 1 1 d .

loop_
_atom_site_aniso_label
_atom_site_aniso_U_11
_atom_site_aniso_U_22
_atom_site_aniso_U_33
_atom_site_aniso_U_23
_atom_site_aniso_U_13
_atom_site_aniso_U_12
S1 0.0684(5) 0.0511(5) 0.0602(6) 0.0027(4) -0.0194(4) 0.0043(4)
C16 0.0519(19) 0.0356(17) 0.040(2) 0.0051(13) -0.0061(15) 0.0049(14)
C10 0.0520(18) 0.0432(19) 0.051(2) -0.0033(16) -0.0037(16) -0.0015(15)
C8 0.0443(16) 0.0470(19) 0.047(2) 0.0042(15) -0.0037(14) 0.0024(14)
C1 0.0464(17) 0.0433(19) 0.058(2) 0.0043(15) -0.0025(16) -0.0011(14)
C7 0.0566(19) 0.0455(19) 0.054(2) -0.0008(16) -0.0071(17) 0.0015(16)
C2 0.0573(19) 0.049(2) 0.069(2) 0.0013(17) 0.0003(17) 0.0059(16)
C9 0.086(2) 0.043(2) 0.061(2) -0.0042(16) -0.0144(19) 0.0051(17)
C6 0.059(2) 0.052(2) 0.074(3) 0.0002(17) -0.0123(18) -0.0050(16)
C13 0.085(3) 0.047(2) 0.082(3) -0.003(2) -0.007(2) 0.013(2)
C17 0.0567(19) 0.050(2) 0.061(2) 0.0043(16) 0.0047(18) 0.0013(16)
C4 0.097(3) 0.052(2) 0.081(3) -0.013(2) 0.016(2) -0.016(2)
C21 0.060(2) 0.055(2) 0.060(2) 0.0036(17) -0.0042(18) 0.0133(16)
C3 0.083(3) 0.047(2) 0.090(3) -0.001(2) 0.015(2) 0.0129(19)
C20 0.092(3) 0.063(2) 0.051(2) 0.0031(17) -0.009(2) 0.016(2)
C18 0.0500(19) 0.061(2) 0.076(3) 0.0062(19) -0.010(2) 0.0049(16)
C14 0.129(3) 0.053(2) 0.067(3) 0.0063(19) 0.020(2) 0.018(2)
C19 0.074(3) 0.055(2) 0.072(3) 0.0076(19) -0.025(2) 0.0095(18)
C5 0.074(2) 0.066(3) 0.076(3) -0.008(2) -0.0105(19) -0.016(2)
C15 0.092(3) 0.051(2) 0.070(3) 0.0005(19) 0.019(2) 0.0158(19)
C11 0.072(2) 0.048(2) 0.082(3) -0.0016(18) 0.018(2) -0.0041(18)
C12 0.070(2) 0.050(2) 0.112(4) -0.006(2) 0.020(2) 0.0076(19)
N1 0.0534(14) 0.0374(14) 0.0468(16) -0.0008(12) -0.0096(12) 0.0057(12)
N2 0.0543(14) 0.0378(14) 0.0542(17) 0.0013(12) -0.0094(12) 0.0053(12)
C22 0.0476(18) 0.045(2) 0.062(2) 0.0071(16) -0.0053(17) 0.0016(15)
O1 0.0742(14) 0.0488(14) 0.0728(16) 0.0042(11) -0.0317(13) 0.0039(11)

loop_
_atom_type_symbol
_atom_type_description
_atom_type_scat_dispersion_real
_atom_type_scat_dispersion_imag
_atom_type_scat_source
C C 0.0033 0.0016 'International Tables Vol C Tables 4.2.6.8 and 6.1.1.4'
H H 0.0000 0.0000 'International Tables Vol C Tables 4.2.6.8 and 6.1.1.4'
N N 0.0061 0.0033 'International Tables Vol C Tables 4.2.6.8 and 6.1.1.4'
O O 0.0106 0.0060 'International Tables Vol C Tables 4.2.6.8 and 6.1.1.4'
S S 0.1246 0.1234 'International Tables Vol C Tables 4.2.6.8 and 6.1.1.4'

loop_
_geom_angle_atom_site_label_1
_geom_angle_atom_site_label_2
_geom_angle_atom_site_label_3
_geom_angle
C8 S1 C9 90.99(14)
C21 C16 C17 121.2(3)
C21 C16 N1 120.6(3)
C17 C16 N1 118.1(3)
C15 C10 C11 119.4(3)
C15 C10 C7 120.3(3)
C11 C10 C7 120.3(3)
N2 C8 N1 120.6(3)
N2 C8 S1 129.9(2)
N1 C8 S1 109.5(2)
C6 C1 C2 118.7(3)
C6 C1 C22 122.0(3)
C2 C1 C22 119.3(3)
C9 C7 N1 111.9(3)
C9 C7 C10 128.8(3)
N1 C7 C10 119.2(3)
C3 C2 C1 119.9(3)
C7 C9 S1 112.9(2)
C1 C6 C5 120.7(3)
C14 C13 C12 120.5(3)
C16 C17 C18 118.5(3)
C3 C4 C5 120.2(3)
C16 C21 C20 120.3(3)
C4 C3 C2 120.8(3)
C19 C20 C21 118.3(3)
C19 C18 C17 120.4(3)
C13 C14 C15 119.7(4)
C18 C19 C20 121.3(3)
C4 C5 C6 119.7(3)
C10 C15 C14 120.8(3)
C10 C11 C12 120.0(3)
C13 C12 C11 119.6(3)
C8 N1 C7 114.7(2)
C8 N1 C16 122.8(2)
C7 N1 C16 122.2(2)
C8 N2 C22 115.9(3)
O1 C22 N2 124.7(3)
O1 C22 C1 120.6(3)
N2 C22 C1 114.8(3)

loop_
_geom_bond_atom_site_label_1
_geom_bond_atom_site_label_2
_geom_bond_distance
S1 C8 1.736(3)
S1 C9 1.740(3)
C16 C21 1.356(4)
C16 C17 1.376(4)
C16 N1 1.443(3)
C10 C15 1.361(4)
C10 C11 1.361(4)
C10 C7 1.487(4)
C8 N2 1.319(3)
C8 N1 1.373(3)
C1 C6 1.383(4)
C1 C2 1.394(4)
C1 C22 1.499(4)
C7 C9 1.326(4)
C7 N1 1.411(3)
C2 C3 1.378(4)
C6 C5 1.388(4)
C13 C14 1.343(4)
C13 C12 1.370(5)
C17 C18 1.386(4)
C4 C3 1.365(4)
C4 C5 1.373(4)
C21 C20 1.395(4)
C20 C19 1.376(4)
C18 C19 1.356(4)
C14 C15 1.391(4)
C11 C12 1.397(4)
N2 C22 1.369(3)
C22 O1 1.232(3)

loop_
_cod_related_entry_id
_cod_related_entry_database
_cod_related_entry_code
1 ChemSpider 855517
